data_4002390
loop_
_publ_author_name
'Han, B.'
'Chin, C.-H.'
'Warrender, S.J.'
'Camblor, M.A.'
'Wright, P.A.'
'Lightfoot, P.'
'Hong, S.B.'

_publ_section_title
;
 Structural chemical zoning in the boundary phase zeolite TNU-7 (EON)
;
_journal_name_full 'Chemistry of Materials (1,1989-)'
_journal_page_first 3023
_journal_page_last 3033
_journal_volume 18
_journal_year 2006
_chemical_formula_sum 'Ga6.998 Na8.34 O96 Si41'
_chemical_name_systematic 'Na8.34 (Ga6.998 Si41 O96)'
_space_group_IT_number 63
_symmetry_space_group_name_Hall '-C 2c 2'
_symmetry_space_group_name_H-M 'C m c m'
_cell_angle_alpha 90
_cell_angle_beta 90
_cell_angle_gamma 90
_cell_formula_units_Z 1
_cell_length_a 18.0176
_cell_length_b 20.2835
_cell_length_c 7.49243
_cell_volume 2738.183
_citation_journal_id_ASTM CMATEX
_cod_data_source_file Han_CMATEX_2006_1082.cif
_cod_data_source_block Ga6.998Na8.34O96Si41
_cod_database_code 4002390

loop_
_symmetry_equiv_pos_as_xyz
x,y,z
-x,-y,z+1/2
x,-y,-z
-x,y,-z+1/2
-x,-y,-z
x,y,-z-1/2
-x,y,z
x,-y,z-1/2
x+1/2,y+1/2,z
-x+1/2,-y+1/2,z+1/2
x+1/2,-y+1/2,-z
-x+1/2,y+1/2,-z+1/2
-x+1/2,-y+1/2,-z
x+1/2,y+1/2,-z-1/2
-x+1/2,y+1/2,z
x+1/2,-y+1/2,z-1/2

loop_
_atom_site_label
_atom_site_type_symbol
_atom_site_fract_x
_atom_site_fract_y
_atom_site_fract_z
_atom_site_occupancy
_atom_site_U_iso_or_equiv
O9 O-2 0 0.4074 0.25 1 0.0
O1 O-2 0.1289 0.4134 0.4262 1 0.0
Ga2 Ga+3 0.1934 0.1904 0.5427 0.1458 0.0
Na2 Na+1 0.81 0.112 0.242 0.24 0.0
Ga4 Ga+3 0.0849 0.2261 0.25 0.1458 0.0
Na3 Na+1 0.169 0.969 0.25 0.29 0.0
O3 O-2 0.2661 0.3827 0.4776 1 0.0
Si1 Si+4 0.20113 0.4281 0.54193 0.8542 0.0
O4 O-2 0.0939 0.3051 0.25 1 0.0
O7 O-2 0.2324 0.5 0.5 1 0.0
Si2 Si+4 0.1934 0.1904 0.5427 0.8542 0.0
Ga1 Ga+3 0.20113 0.4281 0.54193 0.1458 0.0
O5 O-2 0.1721 0.1985 0.75 1 0.0
Si4 Si+4 0.0849 0.2261 0.25 0.8542 0.0
O6 O-2 0.1808 0.4152 0.75 1 0.0
Na1 Na+1 0 0 0 0.55 0.0
O2 O-2 0.117 0.1949 0.4391 1 0.0
Si3 Si+4 0.0861 0.3846 0.25 0.8542 0.0
O8 O-2 0.25 0.25 0.5 1 0.0
O10 O-2 0 0.2001 0.25 1 0.0
Ga3 Ga+3 0.0861 0.3846 0.25 0.1458 0.0
